data_7030622
loop_
_publ_author_name
'Zhang, Daopeng'
'Wang, Hailong'
'Chen, Yuting'
'Zhang, Lifang'
'Tian, Laijin'
'Ni, Zhong-Hai'
'Jiang, Jianzhuang'

_publ_section_title
;
 Synthesis, structure, and magnetic properties of cyanide-bridged
 low-dimensional heterometallic Fe^III^--Mn^II^ complexes
;
_journal_coden_ASTM DTARAF
_journal_issue 43
_journal_name_full 'Dalton Transactions'
_journal_page_first 9418
_journal_page_last 9425
_journal_paper_doi 10.1039/b909717a
_journal_year 2009
_chemical_formula_sum 'C58 H54 Fe2 Mn N12 O8'
_chemical_formula_weight 1213.77
_space_group_IT_number 15
_symmetry_cell_setting monoclinic
_symmetry_space_group_name_Hall '-C 2yc'
_symmetry_space_group_name_H-M 'C 1 2/c 1'
_atom_sites_solution_hydrogens geom
_atom_sites_solution_primary direct
_atom_sites_solution_secondary difmap
_audit_creation_method SHELXL-97
_cell_angle_alpha 90.00
_cell_angle_beta 97.901(4)
_cell_angle_gamma 90.00
_cell_formula_units_Z 4
_cell_length_a 23.973(5)
_cell_length_b 14.332(3)
_cell_length_c 17.683(4)
_cell_measurement_temperature 293(2)
_cell_volume 6018(2)
_computing_cell_refinement 'SAINT-Plus (Bruker, 2001)'
_computing_data_collection 'APEX2 (Bruker, 2004)'
_computing_data_reduction SAINT-Plus
_computing_molecular_graphics 'XP (Sheldrick, 1998)'
_computing_publication_material XP
_computing_structure_refinement 'SHELXL-97 (Sheldrick, 1997)'
_computing_structure_solution 'SHELXS-97 (Sheldrick, 1997)'
_diffrn_ambient_temperature 293(2)
_diffrn_measured_fraction_theta_full 0.990
_diffrn_measured_fraction_theta_max 0.990
_diffrn_measurement_device_type 'Bruker APEX II CCD area-detector'
_diffrn_measurement_method '\f and \w scans'
_diffrn_radiation_monochromator graphite
_diffrn_radiation_source 'fine-focus sealed tube'
_diffrn_radiation_type MoK\a
_diffrn_radiation_wavelength 0.71073
_diffrn_reflns_av_R_equivalents 0.0514
_diffrn_reflns_av_sigmaI/netI 0.0641
_diffrn_reflns_limit_h_max 20
_diffrn_reflns_limit_h_min -28
_diffrn_reflns_limit_k_max 17
_diffrn_reflns_limit_k_min -16
_diffrn_reflns_limit_l_max 20
_diffrn_reflns_limit_l_min -21
_diffrn_reflns_number 14594
_diffrn_reflns_theta_full 25.01
_diffrn_reflns_theta_max 25.01
_diffrn_reflns_theta_min 1.72
_exptl_absorpt_coefficient_mu 0.744
_exptl_absorpt_correction_T_max 0.9030
_exptl_absorpt_correction_T_min 0.8594
_exptl_absorpt_correction_type multi-scan
_exptl_absorpt_process_details sadabs
_exptl_crystal_colour dark-brown
_exptl_crystal_density_diffrn 1.340
_exptl_crystal_density_method 'not measured'
_exptl_crystal_description block
_exptl_crystal_F_000 2508
_exptl_crystal_size_max 0.21
_exptl_crystal_size_mid 0.19
_exptl_crystal_size_min 0.14
_refine_diff_density_max 0.915
_refine_diff_density_min -0.375
_refine_diff_density_rms 0.086
_refine_ls_extinction_method none
_refine_ls_goodness_of_fit_ref 1.000
_refine_ls_hydrogen_treatment none
_refine_ls_matrix_type full
_refine_ls_number_parameters 376
_refine_ls_number_reflns 5259
_refine_ls_number_restraints 18
_refine_ls_restrained_S_all 1.008
_refine_ls_R_factor_all 0.1041
_refine_ls_R_factor_gt 0.0620
_refine_ls_shift/su_max 0.059
_refine_ls_shift/su_mean 0.006
_refine_ls_structure_factor_coef Fsqd
_refine_ls_weighting_details 'calc w=1/[\s^2^(Fo^2^)+(0.1208P)^2^+0.0000P] where P=(Fo^2^+2Fc^2^)/3'
_refine_ls_weighting_scheme calc
_refine_ls_wR_factor_gt 0.1674
_refine_ls_wR_factor_ref 0.1986
_reflns_number_gt 3245
_reflns_number_total 5259
_reflns_threshold_expression >2sigma(I)
_cod_duplicate_entry 7002696
_cod_data_source_file b909717a.txt
_cod_data_source_block 2
_cod_original_sg_symbol_H-M C2/c
_cod_database_code 7030622

loop_
_symmetry_equiv_pos_as_xyz
'x, y, z'
'-x, y, -z+1/2'
'x+1/2, y+1/2, z'
'-x+1/2, y+1/2, -z+1/2'
'-x, -y, -z'
'x, -y, z-1/2'
'-x+1/2, -y+1/2, -z'
'x+1/2, -y+1/2, z-1/2'

loop_
_atom_site_label
_atom_site_type_symbol
_atom_site_fract_x
_atom_site_fract_y
_atom_site_fract_z
_atom_site_U_iso_or_equiv
_atom_site_adp_type
_atom_site_occupancy
_atom_site_symmetry_multiplicity
_atom_site_calc_flag
_atom_site_refinement_flags
Fe1 Fe 0.67638(3) 0.29352(5) 0.80765(3) 0.0474(3) Uani 1 1 d .
Mn1 Mn 0.5000 0.50328(7) 0.7500 0.0464(3) Uani 1 2 d S
O1 O 0.64143(15) 0.1745(3) 0.7961(2) 0.0684(10) Uani 1 1 d .
O2 O 0.67319(15) 0.2916(2) 0.69919(18) 0.0585(9) Uani 1 1 d .
O3 O 0.5699(2) 0.7511(4) 0.1073(3) 0.1233(18) Uani 1 1 d .
H3 H 0.5955 0.7325 0.1392 0.185 Uiso 1 1 d R
O4 O 0.6823(5) 0.0970(6) 0.6405(5) 0.139(5) Uani 0.50 1 d PD
H4A H 0.6607 0.0776 0.6029 0.167 Uiso 0.50 1 d PRD
H4B H 0.6669 0.0790 0.6773 0.167 Uiso 0.50 1 d PRD
O5 O 0.9128(7) 0.3159(18) 0.8381(13) 0.34(2) Uani 0.50 1 d PD
H5A H 0.9140 0.2631 0.8574 0.410 Uiso 0.50 1 d PRD
H5B H 0.9388 0.3308 0.8153 0.410 Uiso 0.50 1 d PRD
N1 N 0.56347(18) 0.3986(3) 0.7872(2) 0.0564(10) Uani 1 1 d .
N2 N 0.7949(2) 0.2082(4) 0.8307(3) 0.0958(18) Uani 1 1 d .
N3 N 0.67944(19) 0.2980(3) 0.9145(2) 0.0623(12) Uani 1 1 d .
N4 N 0.70939(18) 0.4134(3) 0.8179(2) 0.0594(11) Uani 1 1 d .
N5 N 0.46639(16) 0.5349(3) 0.8602(2) 0.0504(10) Uani 1 1 d .
N6 N 0.55879(17) 0.6102(3) 0.8152(2) 0.0591(11) Uani 1 1 d .
C1 C 0.6035(2) 0.3551(4) 0.7961(3) 0.0511(12) Uani 1 1 d .
C2 C 0.7500(3) 0.2384(4) 0.8196(3) 0.0680(15) Uani 1 1 d .
C3 C 0.6561(3) 0.2406(6) 0.9549(4) 0.0819(19) Uani 1 1 d .
H7 H 0.6596 0.2516 1.0072 0.098 Uiso 1 1 calc R
C4 C 0.6243(3) 0.1591(6) 0.9258(4) 0.086(2) Uani 1 1 d .
C5 C 0.5997(3) 0.1027(6) 0.9795(5) 0.114(3) Uani 1 1 d .
H5 H 0.6037 0.1189 1.0308 0.136 Uiso 1 1 calc R
C6 C 0.5708(4) 0.0262(7) 0.9544(7) 0.129(3) Uani 1 1 d U
H6 H 0.5546 -0.0097 0.9894 0.155 Uiso 1 1 calc R
C7 C 0.5641(4) -0.0018(6) 0.8794(7) 0.125(3) Uani 1 1 d U
H3A H 0.5433 -0.0550 0.8642 0.150 Uiso 1 1 calc R
C8 C 0.5882(3) 0.0487(5) 0.8278(5) 0.096(2) Uani 1 1 d .
H2 H 0.5846 0.0284 0.7774 0.116 Uiso 1 1 calc R
C9 C 0.6184(2) 0.1310(4) 0.8483(4) 0.0761(17) Uani 1 1 d .
C10 C 0.7308(2) 0.4572(4) 0.7668(3) 0.0639(14) Uani 1 1 d .
H10 H 0.7460 0.5158 0.7794 0.077 Uiso 1 1 calc R
C11 C 0.7332(2) 0.4234(4) 0.6909(3) 0.0568(13) Uani 1 1 d .
C12 C 0.7663(2) 0.4748(4) 0.6451(3) 0.0677(15) Uani 1 1 d .
H12 H 0.7848 0.5282 0.6651 0.081 Uiso 1 1 calc R
C13 C 0.7716(2) 0.4486(5) 0.5738(3) 0.0716(16) Uani 1 1 d .
H13 H 0.7945 0.4822 0.5452 0.086 Uiso 1 1 calc R
C14 C 0.7426(2) 0.3711(4) 0.5430(3) 0.0664(15) Uani 1 1 d .
H14 H 0.7454 0.3533 0.4931 0.080 Uiso 1 1 calc R
C15 C 0.7096(2) 0.3198(4) 0.5856(3) 0.0617(14) Uani 1 1 d .
H15 H 0.6895 0.2688 0.5637 0.074 Uiso 1 1 calc R
C16 C 0.70575(19) 0.3436(4) 0.6611(3) 0.0507(12) Uani 1 1 d .
C17 C 0.7074(3) 0.4538(5) 0.8932(3) 0.0782(17) Uani 1 1 d .
H9A H 0.6720 0.4863 0.8944 0.094 Uiso 1 1 calc R
H9B H 0.7380 0.4978 0.9057 0.094 Uiso 1 1 calc R
C18 C 0.7129(3) 0.3744(5) 0.9486(3) 0.0779(18) Uani 1 1 d .
H8A H 0.7520 0.3557 0.9600 0.094 Uiso 1 1 calc R
H8B H 0.6998 0.3932 0.9958 0.094 Uiso 1 1 calc R
C19 C 0.6050(3) 0.6441(4) 0.7926(3) 0.0780(17) Uani 1 1 d .
H19 H 0.6151 0.6221 0.7470 0.094 Uiso 1 1 calc R
C20 C 0.6388(3) 0.7095(5) 0.8319(4) 0.090(2) Uani 1 1 d .
H20 H 0.6710 0.7309 0.8134 0.108 Uiso 1 1 calc R
C21 C 0.6244(3) 0.7428(5) 0.8994(4) 0.098(2) Uani 1 1 d .
H21 H 0.6463 0.7881 0.9271 0.117 Uiso 1 1 calc R
C22 C 0.5769(3) 0.7079(4) 0.9255(3) 0.0801(18) Uani 1 1 d .
H22 H 0.5665 0.7288 0.9713 0.096 Uiso 1 1 calc R
C23 C 0.5445(2) 0.6409(4) 0.8821(3) 0.0546(12) Uani 1 1 d .
C24 C 0.49382(19) 0.5988(3) 0.9076(2) 0.0487(11) Uani 1 1 d .
C25 C 0.4771(2) 0.6189(4) 0.9770(3) 0.0617(14) Uani 1 1 d .
H24 H 0.4972 0.6614 1.0099 0.074 Uiso 1 1 calc R
C26 C 0.4303(2) 0.5754(4) 0.9972(3) 0.0676(15) Uani 1 1 d .
H25 H 0.4182 0.5889 1.0438 0.081 Uiso 1 1 calc R
C27 C 0.4015(2) 0.5123(4) 0.9488(3) 0.0659(15) Uani 1 1 d .
H26 H 0.3696 0.4824 0.9614 0.079 Uiso 1 1 calc R
C28 C 0.4211(2) 0.4945(4) 0.8813(3) 0.0576(13) Uani 1 1 d .
H27 H 0.4016 0.4515 0.8482 0.069 Uiso 1 1 calc R
C29 C 0.5285(3) 0.7916(6) 0.1433(4) 0.102(2) Uani 1 1 d .
H29A H 0.5455 0.8341 0.1817 0.153 Uiso 1 1 calc R
H29B H 0.5085 0.7440 0.1668 0.153 Uiso 1 1 calc R
H29C H 0.5027 0.8249 0.1066 0.153 Uiso 1 1 calc R

loop_
_atom_site_aniso_label
_atom_site_aniso_U_11
_atom_site_aniso_U_22
_atom_site_aniso_U_33
_atom_site_aniso_U_23
_atom_site_aniso_U_13
_atom_site_aniso_U_12
Fe1 0.0352(4) 0.0647(5) 0.0432(4) 0.0000(3) 0.0089(3) 0.0044(3)
Mn1 0.0359(5) 0.0663(7) 0.0374(5) 0.000 0.0060(4) 0.000
O1 0.056(2) 0.073(2) 0.079(2) 0.007(2) 0.0194(19) -0.0027(19)
O2 0.053(2) 0.074(2) 0.0495(18) -0.0116(16) 0.0113(16) -0.0104(17)
O3 0.089(4) 0.200(5) 0.077(3) -0.022(3) 0.000(3) 0.034(4)
O4 0.233(13) 0.114(7) 0.073(5) 0.018(5) 0.036(6) 0.152(9)
O5 0.145(14) 0.51(4) 0.34(3) -0.35(3) -0.077(16) 0.036(19)
N1 0.047(2) 0.076(3) 0.046(2) 0.001(2) 0.0052(18) 0.009(2)
N2 0.053(3) 0.132(5) 0.105(4) 0.014(3) 0.019(3) 0.026(3)
N3 0.049(3) 0.090(3) 0.049(2) 0.002(2) 0.011(2) 0.011(2)
N4 0.053(3) 0.076(3) 0.050(2) -0.009(2) 0.009(2) -0.002(2)
N5 0.038(2) 0.068(3) 0.046(2) 0.0021(19) 0.0086(17) -0.002(2)
N6 0.050(3) 0.081(3) 0.047(2) -0.001(2) 0.0112(19) -0.012(2)
C1 0.045(3) 0.068(3) 0.041(2) 0.002(2) 0.010(2) 0.001(3)
C2 0.054(4) 0.091(4) 0.061(3) -0.005(3) 0.015(3) 0.006(3)
C3 0.063(4) 0.122(6) 0.064(4) 0.016(4) 0.019(3) 0.034(4)
C4 0.062(4) 0.112(5) 0.089(5) 0.045(4) 0.033(3) 0.028(4)
C5 0.095(6) 0.130(7) 0.123(6) 0.047(5) 0.043(5) 0.032(5)
C6 0.118(4) 0.131(4) 0.143(5) 0.031(4) 0.032(4) -0.008(4)
C7 0.095(5) 0.111(5) 0.171(7) 0.038(5) 0.027(5) -0.011(4)
C8 0.071(4) 0.086(5) 0.136(6) 0.033(4) 0.028(4) -0.009(4)
C9 0.050(3) 0.078(4) 0.105(5) 0.027(4) 0.026(3) 0.015(3)
C10 0.054(3) 0.074(4) 0.063(3) -0.014(3) 0.006(3) -0.006(3)
C11 0.044(3) 0.068(3) 0.058(3) -0.002(3) 0.010(2) 0.000(3)
C12 0.057(3) 0.074(4) 0.073(4) 0.008(3) 0.011(3) -0.007(3)
C13 0.061(4) 0.084(4) 0.074(4) 0.024(3) 0.022(3) 0.008(3)
C14 0.065(4) 0.087(4) 0.051(3) 0.015(3) 0.022(3) 0.020(3)
C15 0.055(3) 0.075(3) 0.055(3) -0.005(3) 0.006(2) 0.008(3)
C16 0.037(3) 0.067(3) 0.049(3) 0.001(2) 0.013(2) 0.003(2)
C17 0.079(4) 0.103(5) 0.053(3) -0.023(3) 0.009(3) 0.003(4)
C18 0.066(4) 0.118(5) 0.049(3) -0.008(3) 0.003(3) 0.023(4)
C19 0.068(4) 0.106(5) 0.061(3) -0.003(3) 0.013(3) -0.034(4)
C20 0.073(4) 0.121(6) 0.076(4) -0.004(4) 0.013(3) -0.041(4)
C21 0.093(5) 0.111(5) 0.084(5) -0.004(4) -0.003(4) -0.054(5)
C22 0.081(4) 0.098(5) 0.061(3) -0.009(3) 0.008(3) -0.028(4)
C23 0.054(3) 0.065(3) 0.042(3) 0.000(2) -0.001(2) -0.010(3)
C24 0.045(3) 0.059(3) 0.041(2) 0.000(2) 0.001(2) 0.004(2)
C25 0.057(3) 0.075(4) 0.053(3) -0.016(3) 0.009(2) -0.005(3)
C26 0.066(4) 0.088(4) 0.053(3) 0.000(3) 0.020(3) 0.012(3)
C27 0.051(3) 0.096(4) 0.054(3) -0.001(3) 0.020(2) -0.005(3)
C28 0.045(3) 0.078(4) 0.050(3) -0.003(2) 0.009(2) -0.004(3)
C29 0.068(4) 0.145(7) 0.094(5) -0.004(4) 0.013(4) 0.016(4)

loop_
_atom_type_symbol
_atom_type_description
_atom_type_scat_dispersion_real
_atom_type_scat_dispersion_imag
_atom_type_scat_source
C C 0.0033 0.0016 'International Tables Vol C Tables 4.2.6.8 and 6.1.1.4'
H H 0.0000 0.0000 'International Tables Vol C Tables 4.2.6.8 and 6.1.1.4'
N N 0.0061 0.0033 'International Tables Vol C Tables 4.2.6.8 and 6.1.1.4'
O O 0.0106 0.0060 'International Tables Vol C Tables 4.2.6.8 and 6.1.1.4'
Mn Mn 0.3368 0.7283 'International Tables Vol C Tables 4.2.6.8 and 6.1.1.4'
Fe Fe 0.3463 0.8444 'International Tables Vol C Tables 4.2.6.8 and 6.1.1.4'

loop_
_geom_angle_atom_site_label_1
_geom_angle_atom_site_label_2
_geom_angle_atom_site_label_3
_geom_angle
_geom_angle_site_symmetry_1
_geom_angle_site_symmetry_3
N3 Fe1 N4 85.1(2) . .
N3 Fe1 O1 95.39(19) . .
N4 Fe1 O1 178.51(17) . .
N3 Fe1 O2 178.88(18) . .
N4 Fe1 O2 93.91(16) . .
O1 Fe1 O2 85.59(15) . .
N3 Fe1 C2 89.7(2) . .
N4 Fe1 C2 89.8(2) . .
O1 Fe1 C2 91.6(2) . .
O2 Fe1 C2 90.79(19) . .
N3 Fe1 C1 90.04(18) . .
N4 Fe1 C1 87.44(19) . .
O1 Fe1 C1 91.14(19) . .
O2 Fe1 C1 89.39(17) . .
C2 Fe1 C1 177.3(2) . .
N1 Mn1 N1 92.7(2) 2_656 .
N1 Mn1 N5 94.68(15) 2_656 .
N1 Mn1 N5 101.29(14) . .
N1 Mn1 N5 101.29(14) 2_656 2_656
N1 Mn1 N5 94.68(14) . 2_656
N5 Mn1 N5 156.8(2) . 2_656
N1 Mn1 N6 166.81(14) 2_656 .
N1 Mn1 N6 87.30(16) . .
N5 Mn1 N6 72.42(14) . .
N5 Mn1 N6 91.85(14) 2_656 .
N1 Mn1 N6 87.30(16) 2_656 2_656
N1 Mn1 N6 166.81(14) . 2_656
N5 Mn1 N6 91.85(14) . 2_656
N5 Mn1 N6 72.42(14) 2_656 2_656
N6 Mn1 N6 95.7(2) . 2_656
C9 O1 Fe1 125.4(4) . .
C16 O2 Fe1 123.8(3) . .
C29 O3 H3 109.7 . .
H4A O4 H4B 103.3 . .
H5A O5 H5B 117.0 . .
C1 N1 Mn1 164.3(4) . .
C3 N3 C18 121.5(5) . .
C3 N3 Fe1 125.7(5) . .
C18 N3 Fe1 112.9(4) . .
C10 N4 C17 121.4(5) . .
C10 N4 Fe1 126.1(4) . .
C17 N4 Fe1 112.5(4) . .
C28 N5 C24 117.9(4) . .
C28 N5 Mn1 124.0(3) . .
C24 N5 Mn1 118.1(3) . .
C19 N6 C23 118.0(5) . .
C19 N6 Mn1 125.4(4) . .
C23 N6 Mn1 116.6(3) . .
N1 C1 Fe1 173.4(5) . .
N2 C2 Fe1 176.0(6) . .
N3 C3 C4 125.0(6) . .
N3 C3 H7 117.5 . .
C4 C3 H7 117.5 . .
C9 C4 C5 118.9(8) . .
C9 C4 C3 123.4(6) . .
C5 C4 C3 117.6(8) . .
C6 C5 C4 118.9(10) . .
C6 C5 H5 120.5 . .
C4 C5 H5 120.5 . .
C5 C6 C7 123.1(10) . .
C5 C6 H6 118.5 . .
C7 C6 H6 118.5 . .
C8 C7 C6 119.3(9) . .
C8 C7 H3A 120.3 . .
C6 C7 H3A 120.3 . .
C7 C8 C9 121.8(9) . .
C7 C8 H2 119.1 . .
C9 C8 H2 119.1 . .
O1 C9 C8 118.3(7) . .
O1 C9 C4 123.7(6) . .
C8 C9 C4 117.9(6) . .
N4 C10 C11 124.9(5) . .
N4 C10 H10 117.6 . .
C11 C10 H10 117.6 . .
C16 C11 C12 119.1(5) . .
C16 C11 C10 123.7(5) . .
C12 C11 C10 117.2(5) . .
C13 C12 C11 121.7(6) . .
C13 C12 H12 119.1 . .
C11 C12 H12 119.1 . .
C12 C13 C14 119.3(5) . .
C12 C13 H13 120.4 . .
C14 C13 H13 120.4 . .
C15 C14 C13 120.6(5) . .
C15 C14 H14 119.7 . .
C13 C14 H14 119.7 . .
C14 C15 C16 120.8(5) . .
C14 C15 H15 119.6 . .
C16 C15 H15 119.6 . .
O2 C16 C11 123.5(4) . .
O2 C16 C15 118.0(5) . .
C11 C16 C15 118.4(5) . .
N4 C17 C18 106.5(5) . .
N4 C17 H9A 110.4 . .
C18 C17 H9A 110.4 . .
N4 C17 H9B 110.4 . .
C18 C17 H9B 110.4 . .
H9A C17 H9B 108.6 . .
N3 C18 C17 108.1(4) . .
N3 C18 H8A 110.1 . .
C17 C18 H8A 110.1 . .
N3 C18 H8B 110.1 . .
C17 C18 H8B 110.1 . .
H8A C18 H8B 108.4 . .
N6 C19 C20 124.3(6) . .
N6 C19 H19 117.8 . .
C20 C19 H19 117.8 . .
C19 C20 C21 118.5(6) . .
C19 C20 H20 120.7 . .
C21 C20 H20 120.7 . .
C20 C21 C22 118.8(6) . .
C20 C21 H21 120.6 . .
C22 C21 H21 120.6 . .
C21 C22 C23 119.2(6) . .
C21 C22 H22 120.4 . .
C23 C22 H22 120.4 . .
N6 C23 C22 121.1(5) . .
N6 C23 C24 116.9(4) . .
C22 C23 C24 122.0(5) . .
N5 C24 C25 121.3(4) . .
N5 C24 C23 115.9(4) . .
C25 C24 C23 122.7(4) . .
C26 C25 C24 119.2(5) . .
C26 C25 H24 120.4 . .
C24 C25 H24 120.4 . .
C27 C26 C25 119.9(5) . .
C27 C26 H25 120.0 . .
C25 C26 H25 120.0 . .
C26 C27 C28 117.8(5) . .
C26 C27 H26 121.1 . .
C28 C27 H26 121.1 . .
N5 C28 C27 123.9(5) . .
N5 C28 H27 118.1 . .
C27 C28 H27 118.1 . .
O3 C29 H29A 109.5 . .
O3 C29 H29B 109.5 . .
H29A C29 H29B 109.5 . .
O3 C29 H29C 109.5 . .
H29A C29 H29C 109.5 . .
H29B C29 H29C 109.5 . .

loop_
_geom_bond_atom_site_label_1
_geom_bond_atom_site_label_2
_geom_bond_distance
_geom_bond_site_symmetry_2
Fe1 N3 1.883(4) .
Fe1 N4 1.889(4) .
Fe1 O1 1.899(4) .
Fe1 O2 1.909(3) .
Fe1 C2 1.918(6) .
Fe1 C1 1.943(5) .
Mn1 N1 2.173(4) 2_656
Mn1 N1 2.173(4) .
Mn1 N5 2.255(4) .
Mn1 N5 2.255(4) 2_656
Mn1 N6 2.284(4) .
Mn1 N6 2.284(4) 2_656
O1 C9 1.298(7) .
O2 C16 1.327(6) .
O3 C29 1.379(8) .
O3 H3 0.8200 .
O4 H4A 0.8324 .
O4 H4B 0.8307 .
O5 H5A 0.8302 .
O5 H5B 0.8150 .
N1 C1 1.137(6) .
N2 C2 1.153(7) .
N3 C3 1.270(8) .
N3 C18 1.440(7) .
N4 C10 1.266(7) .
N4 C17 1.459(6) .
N5 C28 1.329(6) .
N5 C24 1.351(6) .
N6 C19 1.320(7) .
N6 C23 1.349(6) .
C3 C4 1.449(10) .
C3 H7 0.9300 .
C4 C9 1.416(10) .
C4 C5 1.434(9) .
C5 C6 1.338(12) .
C5 H5 0.9300 .
C6 C7 1.375(13) .
C6 H6 0.9300 .
C7 C8 1.353(10) .
C7 H3A 0.9300 .
C8 C9 1.406(9) .
C8 H2 0.9300 .
C10 C11 1.436(7) .
C10 H10 0.9300 .
C11 C16 1.388(7) .
C11 C12 1.415(7) .
C12 C13 1.340(8) .
C12 H12 0.9300 .
C13 C14 1.382(8) .
C13 H13 0.9300 .
C14 C15 1.378(7) .
C14 H14 0.9300 .
C15 C16 1.393(6) .
C15 H15 0.9300 .
C17 C18 1.495(8) .
C17 H9A 0.9700 .
C17 H9B 0.9700 .
C18 H8A 0.9700 .
C18 H8B 0.9700 .
C19 C20 1.365(8) .
C19 H19 0.9300 .
C20 C21 1.373(9) .
C20 H20 0.9300 .
C21 C22 1.381(9) .
C21 H21 0.9300 .
C22 C23 1.396(7) .
C22 H22 0.9300 .
C23 C24 1.481(7) .
C24 C25 1.373(7) .
C25 C26 1.372(7) .
C25 H24 0.9300 .
C26 C27 1.366(8) .
C26 H25 0.9300 .
C27 C28 1.364(7) .
C27 H26 0.9300 .
C28 H27 0.9300 .
C29 H29A 0.9600 .
C29 H29B 0.9600 .
C29 H29C 0.9600 .
